data_1551638
loop_
_publ_author_name
'KUBO, Kanji'
'YAMAMOTO, Emi'
'MATSUMOTO, Taisuke'
'MORI, Akira'

_publ_section_title
;
 Crystal Structure of
 &lt;i&gt;N&lt;/i&gt;,&lt;i&gt;N&lt;/i&gt;&amp;prime;-Bis(5-octyloxytropon-2-yl)piperazine
;
_journal_issue 0
_journal_name_full 'X-ray Structure Analysis Online'
_journal_page_first 43
_journal_paper_doi 10.2116/xraystruct.31.43
_journal_volume 31
_journal_year 2015
_chemical_formula_moiety 'C34 H50 N2 O4'
_chemical_formula_sum 'C34 H50 N2 O4'
_chemical_formula_weight 550.78
_space_group_IT_number 15
_space_group_name_Hall '-C 2yc'
_space_group_name_H-M_alt 'C 1 2/c 1'
_symmetry_cell_setting monoclinic
_symmetry_Int_Tables_number 15
_symmetry_space_group_name_Hall '-C 2yc'
_symmetry_space_group_name_H-M 'C 1 2/c 1'
_atom_sites_solution_hydrogens geom
_atom_sites_solution_primary direct
_atom_sites_solution_secondary difmap
_cell_angle_alpha 90.0000
_cell_angle_beta 97.643(19)
_cell_angle_gamma 90.0000
_cell_formula_units_Z 4
_cell_length_a 31.61(2)
_cell_length_b 7.686(5)
_cell_length_c 12.807(8)
_cell_measurement_reflns_used 6277
_cell_measurement_temperature 123
_cell_measurement_theta_max 30.66
_cell_measurement_theta_min 2.60
_cell_volume 3084(3)
_computing_cell_refinement CrystalClear
_computing_data_collection 'CrystalClear (Rigaku Inc., 2008)'
_computing_data_reduction CrystalClear
_computing_molecular_graphics 'CrystalStructure 4.0'
_computing_publication_material 'CrystalStructure 4.0 (Rigaku, 2010)'
_computing_structure_refinement 'SHELXL97 (Sheldrick, 2008)'
_computing_structure_solution 'Il Milione (Burla, et al., 2007)'
_diffrn_ambient_temperature 123
_diffrn_detector_area_resol_mean 14.222
_diffrn_measured_fraction_theta_full 0.993
_diffrn_measured_fraction_theta_max 0.993
_diffrn_measurement_device_type 'Rigaku Saturn724'
_diffrn_measurement_method \w
_diffrn_radiation_type 'Mo K\a'
_diffrn_radiation_wavelength 0.71075
_diffrn_reflns_av_R_equivalents 0.0437
_diffrn_reflns_limit_h_max 35
_diffrn_reflns_limit_h_min -40
_diffrn_reflns_limit_k_max 9
_diffrn_reflns_limit_k_min -9
_diffrn_reflns_limit_l_max 16
_diffrn_reflns_limit_l_min -16
_diffrn_reflns_number 11736
_diffrn_reflns_theta_full 27.49
_diffrn_reflns_theta_max 27.48
_diffrn_standards_number 0
_exptl_absorpt_coefficient_mu 0.077
_exptl_absorpt_correction_T_max 0.994
_exptl_absorpt_correction_T_min 0.732
_exptl_absorpt_correction_type multi-scan
_exptl_absorpt_process_details 'REQAB (Rigaku, 1998)'
_exptl_crystal_colour yellow
_exptl_crystal_density_diffrn 1.186
_exptl_crystal_density_method 'not measured'
_exptl_crystal_description prism
_exptl_crystal_F_000 1200.00
_exptl_crystal_size_max 0.200
_exptl_crystal_size_mid 0.100
_exptl_crystal_size_min 0.080
_refine_diff_density_max 0.250
_refine_diff_density_min -0.250
_refine_ls_extinction_method none
_refine_ls_goodness_of_fit_ref 1.128
_refine_ls_hydrogen_treatment constr
_refine_ls_number_parameters 182
_refine_ls_number_reflns 3511
_refine_ls_number_restraints 0
_refine_ls_R_factor_gt 0.0826
_refine_ls_shift/su_max 0.000
_refine_ls_structure_factor_coef Fsqd
_refine_ls_weighting_details 'w = 1/[\s^2^(Fo^2^)+(0.0952P)^2^+3.7490P] where P=(Fo^2^+2Fc^2^)/3'
_refine_ls_weighting_scheme calc
_refine_ls_wR_factor_ref 0.2148
_reflns_number_gt 2828
_reflns_number_total 3511
_reflns_threshold_expression F^2^>2.0\s(F^2^)
_cod_data_source_file 31_43_1.txt
_cod_data_source_block 1
_cod_original_cell_volume 3084(4)
_cod_database_code 1551638

loop_
_symmetry_equiv_pos_site_id
_symmetry_equiv_pos_as_xyz
1 +X,+Y,+Z
2 -X,+Y,1/2-Z
3 -X,-Y,-Z
4 +X,-Y,1/2+Z
5 1/2+X,1/2+Y,+Z
6 1/2-X,1/2+Y,1/2-Z
7 1/2-X,1/2-Y,-Z
8 1/2+X,1/2-Y,1/2+Z

loop_
_atom_site_label
_atom_site_type_symbol
_atom_site_fract_x
_atom_site_fract_y
_atom_site_fract_z
_atom_site_U_iso_or_equiv
_atom_site_adp_type
_atom_site_occupancy
_atom_site_symmetry_multiplicity
_atom_site_calc_flag
_atom_site_refinement_flags
O1 O 0.41375(5) 0.0792(3) 0.66102(12) 0.0367(5) Uani 1.0 8 d .
O2 O 0.27121(5) 0.1713(3) 0.33510(13) 0.0399(5) Uani 1.0 8 d .
N1 N 0.45489(6) 0.0320(3) 0.49094(14) 0.0302(5) Uani 1.0 8 d .
C1 C 0.39239(7) 0.1047(3) 0.57291(17) 0.0295(5) Uani 1.0 8 d .
C2 C 0.41173(7) 0.0807(3) 0.47577(17) 0.0274(5) Uani 1.0 8 d .
C3 C 0.38993(7) 0.0891(3) 0.37508(18) 0.0320(5) Uani 1.0 8 d .
C4 C 0.34639(7) 0.1164(3) 0.33285(18) 0.0327(5) Uani 1.0 8 d .
C5 C 0.31238(7) 0.1505(3) 0.38506(19) 0.0326(5) Uani 1.0 8 d .
C6 C 0.31421(7) 0.1721(3) 0.49560(18) 0.0335(6) Uani 1.0 8 d .
C7 C 0.34796(7) 0.1565(3) 0.57232(18) 0.0329(6) Uani 1.0 8 d .
C8 C 0.48586(7) 0.1453(3) 0.55492(18) 0.0319(5) Uani 1.0 8 d .
C9 C 0.47397(7) -0.0437(3) 0.40320(17) 0.0316(5) Uani 1.0 8 d .
C10 C 0.26287(7) 0.1557(4) 0.22253(19) 0.0371(6) Uani 1.0 8 d .
C11 C 0.21476(7) 0.1566(4) 0.19362(19) 0.0367(6) Uani 1.0 8 d .
C12 C 0.19955(7) 0.1512(3) 0.07593(19) 0.0361(6) Uani 1.0 8 d .
C13 C 0.15121(7) 0.1232(3) 0.05556(19) 0.0346(6) Uani 1.0 8 d .
C14 C 0.13054(7) 0.1333(3) -0.05821(19) 0.0348(6) Uani 1.0 8 d .
C15 C 0.08262(7) 0.0920(4) -0.06735(19) 0.0361(6) Uani 1.0 8 d .
C16 C 0.05706(8) 0.1238(4) -0.1748(2) 0.0415(6) Uani 1.0 8 d .
C17 C 0.07157(10) 0.0149(4) -0.2626(2) 0.0500(7) Uani 1.0 8 d .
H3 H 0.4080 0.0733 0.3221 0.0384 Uiso 1.0 8 calc R
H4 H 0.3402 0.1099 0.2583 0.0392 Uiso 1.0 8 calc R
H6 H 0.2879 0.2017 0.5194 0.0402 Uiso 1.0 8 calc R
H7 H 0.3412 0.1857 0.6403 0.0395 Uiso 1.0 8 calc R
H8A H 0.4727 0.1933 0.6147 0.0383 Uiso 1.0 8 calc R
H8B H 0.4936 0.2439 0.5114 0.0383 Uiso 1.0 8 calc R
H9A H 0.4813 0.0499 0.3557 0.0379 Uiso 1.0 8 calc R
H9B H 0.4532 -0.1224 0.3623 0.0379 Uiso 1.0 8 calc R
H10A H 0.2751 0.0460 0.1991 0.0445 Uiso 1.0 8 calc R
H10B H 0.2758 0.2544 0.1884 0.0445 Uiso 1.0 8 calc R
H11A H 0.2032 0.2628 0.2233 0.0440 Uiso 1.0 8 calc R
H11B H 0.2028 0.0550 0.2271 0.0440 Uiso 1.0 8 calc R
H12A H 0.2142 0.0554 0.0433 0.0433 Uiso 1.0 8 calc R
H12B H 0.2069 0.2619 0.0432 0.0433 Uiso 1.0 8 calc R
H13A H 0.1449 0.0074 0.0835 0.0415 Uiso 1.0 8 calc R
H13B H 0.1375 0.2111 0.0965 0.0415 Uiso 1.0 8 calc R
H14A H 0.1446 0.0495 -0.1012 0.0417 Uiso 1.0 8 calc R
H14B H 0.1345 0.2515 -0.0860 0.0417 Uiso 1.0 8 calc R
H15A H 0.0793 -0.0318 -0.0485 0.0434 Uiso 1.0 8 calc R
H15B H 0.0701 0.1630 -0.0147 0.0434 Uiso 1.0 8 calc R
H16A H 0.0592 0.2484 -0.1928 0.0498 Uiso 1.0 8 calc R
H16B H 0.0266 0.0982 -0.1705 0.0498 Uiso 1.0 8 calc R
H17A H 0.1011 0.0448 -0.2706 0.0600 Uiso 1.0 8 calc R
H17B H 0.0531 0.0386 -0.3288 0.0600 Uiso 1.0 8 calc R
H17C H 0.0699 -0.1088 -0.2451 0.0600 Uiso 1.0 8 calc R

loop_
_atom_site_aniso_label
_atom_site_aniso_U_11
_atom_site_aniso_U_22
_atom_site_aniso_U_33
_atom_site_aniso_U_12
_atom_site_aniso_U_13
_atom_site_aniso_U_23
O1 0.0389(10) 0.0425(10) 0.0289(9) 0.0034(7) 0.0054(7) 0.0058(7)
O2 0.0296(9) 0.0524(11) 0.0369(10) 0.0053(7) 0.0011(7) -0.0028(8)
N1 0.0293(10) 0.0297(10) 0.0325(10) 0.0006(7) 0.0069(8) -0.0051(8)
C1 0.0336(12) 0.0229(10) 0.0326(11) -0.0010(9) 0.0068(9) 0.0015(9)
C2 0.0299(11) 0.0228(10) 0.0302(11) 0.0013(8) 0.0066(9) -0.0004(8)
C3 0.0338(12) 0.0303(11) 0.0330(12) 0.0012(9) 0.0088(10) -0.0031(9)
C4 0.0328(12) 0.0337(12) 0.0308(11) 0.0031(9) 0.0016(9) -0.0012(9)
C5 0.0286(12) 0.0304(11) 0.0382(13) 0.0007(9) 0.0019(10) 0.0006(10)
C6 0.0297(12) 0.0355(12) 0.0368(12) 0.0034(9) 0.0101(9) 0.0014(10)
C7 0.0351(13) 0.0337(12) 0.0318(12) 0.0022(9) 0.0117(10) 0.0021(10)
C8 0.0310(12) 0.0278(11) 0.0376(12) -0.0002(9) 0.0071(10) -0.0057(9)
C9 0.0313(12) 0.0331(11) 0.0303(11) 0.0029(9) 0.0038(9) -0.0049(9)
C10 0.0340(13) 0.0405(13) 0.0355(13) 0.0022(10) 0.0000(10) -0.0040(10)
C11 0.0305(12) 0.0409(13) 0.0382(13) 0.0045(10) 0.0028(10) 0.0003(11)
C12 0.0330(13) 0.0333(12) 0.0423(14) 0.0034(9) 0.0058(10) 0.0011(10)
C13 0.0319(12) 0.0352(12) 0.0358(13) 0.0014(9) 0.0016(10) 0.0002(10)
C14 0.0363(13) 0.0299(11) 0.0379(13) 0.0023(9) 0.0044(10) 0.0002(10)
C15 0.0336(13) 0.0374(13) 0.0372(13) 0.0004(10) 0.0038(10) -0.0008(10)
C16 0.0385(14) 0.0432(14) 0.0415(14) -0.0006(11) 0.0008(11) -0.0005(11)
C17 0.0620(18) 0.0453(15) 0.0420(15) -0.0028(13) 0.0048(13) -0.0029(12)

loop_
_atom_type_symbol
_atom_type_description
_atom_type_scat_dispersion_real
_atom_type_scat_dispersion_imag
_atom_type_scat_source
C C 0.0033 0.0016
;
International Tables for Crystallography
(1992, Vol. C, Tables 4.2.6.8 and 6.1.1.4)
;
H H 0.0000 0.0000
;
International Tables for Crystallography
(1992, Vol. C, Table 6.1.1.4)
;
N N 0.0061 0.0033
;
International Tables for Crystallography
(1992, Vol. C, Tables 4.2.6.8 and 6.1.1.4)
;
O O 0.0106 0.0060
;
International Tables for Crystallography
(1992, Vol. C, Tables 4.2.6.8 and 6.1.1.4)
;

loop_
_geom_angle_atom_site_label_1
_geom_angle_atom_site_label_2
_geom_angle_atom_site_label_3
_geom_angle
_geom_angle_publ_flag
_geom_angle_site_symmetry_1
_geom_angle_site_symmetry_3
C5 O2 C10 119.44(19) yes . .
C2 N1 C8 118.74(18) yes . .
C2 N1 C9 119.46(17) yes . .
C8 N1 C9 110.50(18) yes . .
O1 C1 C2 120.6(2) yes . .
O1 C1 C7 116.8(2) yes . .
C2 C1 C7 122.59(19) yes . .
N1 C2 C1 115.01(18) yes . .
N1 C2 C3 119.8(2) yes . .
C1 C2 C3 125.0(2) yes . .
C2 C3 C4 134.3(3) yes . .
C3 C4 C5 128.7(3) yes . .
O2 C5 C4 123.4(3) yes . .
O2 C5 C6 111.1(2) yes . .
C4 C5 C6 125.5(2) yes . .
C5 C6 C7 129.5(3) yes . .
C1 C7 C6 133.8(3) yes . .
N1 C8 C9 110.69(18) yes . 3_656
N1 C9 C8 110.00(18) yes . 3_656
O2 C10 C11 106.8(2) yes . .
C10 C11 C12 114.6(2) yes . .
C11 C12 C13 110.5(2) yes . .
C12 C13 C14 116.7(2) yes . .
C13 C14 C15 110.9(2) yes . .
C14 C15 C16 115.8(2) yes . .
C15 C16 C17 113.9(3) yes . .
C2 C3 H3 112.865 no . .
C4 C3 H3 112.865 no . .
C3 C4 H4 115.616 no . .
C5 C4 H4 115.634 no . .
C5 C6 H6 115.238 no . .
C7 C6 H6 115.234 no . .
C1 C7 H7 113.124 no . .
C6 C7 H7 113.104 no . .
N1 C8 H8A 109.500 no . .
N1 C8 H8B 109.503 no . .
C9 C8 H8A 109.515 no 3_656 .
C9 C8 H8B 109.510 no 3_656 .
H8A C8 H8B 108.073 no . .
N1 C9 H9A 109.661 no . .
N1 C9 H9B 109.661 no . .
C8 C9 H9A 109.665 no 3_656 .
C8 C9 H9B 109.662 no 3_656 .
H9A C9 H9B 108.168 no . .
O2 C10 H10A 110.364 no . .
O2 C10 H10B 110.364 no . .
C11 C10 H10A 110.367 no . .
C11 C10 H10B 110.358 no . .
H10A C10 H10B 108.589 no . .
C10 C11 H11A 108.606 no . .
C10 C11 H11B 108.599 no . .
C12 C11 H11A 108.616 no . .
C12 C11 H11B 108.615 no . .
H11A C11 H11B 107.576 no . .
C11 C12 H12A 109.562 no . .
C11 C12 H12B 109.557 no . .
C13 C12 H12A 109.561 no . .
C13 C12 H12B 109.553 no . .
H12A C12 H12B 108.101 no . .
C12 C13 H13A 108.108 no . .
C12 C13 H13B 108.117 no . .
C14 C13 H13A 108.125 no . .
C14 C13 H13B 108.132 no . .
H13A C13 H13B 107.322 no . .
C13 C14 H14A 109.463 no . .
C13 C14 H14B 109.462 no . .
C15 C14 H14A 109.457 no . .
C15 C14 H14B 109.453 no . .
H14A C14 H14B 108.055 no . .
C14 C15 H15A 108.319 no . .
C14 C15 H15B 108.324 no . .
C16 C15 H15A 108.326 no . .
C16 C15 H15B 108.331 no . .
H15A C15 H15B 107.417 no . .
C15 C16 H16A 108.783 no . .
C15 C16 H16B 108.777 no . .
C17 C16 H16A 108.776 no . .
C17 C16 H16B 108.784 no . .
H16A C16 H16B 107.659 no . .
C16 C17 H17A 109.475 no . .
C16 C17 H17B 109.466 no . .
C16 C17 H17C 109.464 no . .
H17A C17 H17B 109.483 no . .
H17A C17 H17C 109.482 no . .
H17B C17 H17C 109.457 no . .

loop_
_geom_bond_atom_site_label_1
_geom_bond_atom_site_label_2
_geom_bond_distance
_geom_bond_publ_flag
_geom_bond_site_symmetry_2
O1 C1 1.251(3) yes .
O2 C5 1.381(3) yes .
O2 C10 1.436(3) yes .
N1 C2 1.403(3) yes .
N1 C8 1.475(3) yes .
N1 C9 1.465(3) yes .
C1 C2 1.469(4) yes .
C1 C7 1.459(4) yes .
C2 C3 1.380(3) yes .
C3 C4 1.426(4) yes .
C4 C5 1.365(4) yes .
C5 C6 1.419(4) yes .
C6 C7 1.356(3) yes .
C8 C9 1.526(4) yes 3_656
C10 C11 1.517(4) yes .
C11 C12 1.521(4) yes .
C12 C13 1.531(4) yes .
C13 C14 1.518(4) yes .
C14 C15 1.537(4) yes .
C15 C16 1.520(4) yes .
C16 C17 1.521(4) yes .
C3 H3 0.950 no .
C4 H4 0.950 no .
C6 H6 0.950 no .
C7 H7 0.950 no .
C8 H8A 0.990 no .
C8 H8B 0.990 no .
C9 H9A 0.990 no .
C9 H9B 0.990 no .
C10 H10A 0.990 no .
C10 H10B 0.990 no .
C11 H11A 0.990 no .
C11 H11B 0.990 no .
C12 H12A 0.990 no .
C12 H12B 0.990 no .
C13 H13A 0.990 no .
C13 H13B 0.990 no .
C14 H14A 0.990 no .
C14 H14B 0.990 no .
C15 H15A 0.990 no .
C15 H15B 0.990 no .
C16 H16A 0.990 no .
C16 H16B 0.990 no .
C17 H17A 0.980 no .
C17 H17B 0.980 no .
C17 H17C 0.980 no .

loop_
_geom_contact_atom_site_label_1
_geom_contact_atom_site_label_2
_geom_contact_distance
_geom_contact_publ_flag
_geom_contact_site_symmetry_2
O1 N1 2.706(3) no .
O1 C8 2.850(4) no .
N1 N1 2.873(4) no 3_656
C1 C4 3.223(4) no .
C1 C5 3.270(4) no .
C1 C8 3.010(4) no .
C2 C5 3.245(4) no .
C2 C6 3.204(4) no .
C3 C6 3.082(4) no .
C3 C7 3.050(4) no .
C3 C8 3.582(4) no .
C3 C9 2.824(4) no .
C4 C7 3.076(4) no .
C4 C10 2.840(4) no .
C8 C8 2.846(4) no 3_656
C9 C9 2.868(4) no 3_656
C14 C17 3.140(4) no .
O1 C3 3.210(4) no 4_555
O1 C4 3.589(4) no 4_555
O1 C9 3.428(3) no 4_555
C3 O1 3.210(4) no 4_554
C4 O1 3.589(4) no 4_554
C9 O1 3.428(3) no 4_554
O1 H7 2.4155 no .
O1 H8A 2.2107 no .
O1 H8B 3.5949 no .
O1 H9A 3.4969 no 3_656
O2 H4 2.5533 no .
O2 H6 2.3605 no .
O2 H11A 2.5192 no .
O2 H11B 2.5675 no .
N1 H3 2.4744 no .
N1 H8A 3.3002 no 3_656
N1 H8B 2.6769 no 3_656
N1 H9A 2.6967 no 3_656
N1 H9B 3.3177 no 3_656
C1 H3 3.3223 no .
C1 H6 3.3659 no .
C1 H8A 2.6143 no .
C1 H8B 3.5584 no .
C2 H4 3.3529 no .
C2 H7 3.3626 no .
C2 H8A 2.5920 no .
C2 H8B 2.8562 no .
C2 H9A 2.8561 no .
C2 H9B 2.6024 no .
C3 H9A 2.9469 no .
C3 H9B 2.5990 no .
C4 H6 3.2753 no .
C4 H10A 2.6985 no .
C4 H10B 2.9034 no .
C5 H3 3.2832 no .
C5 H7 3.2857 no .
C5 H10A 2.6381 no .
C5 H10B 2.7465 no .
C6 H4 3.2871 no .
C8 H8B 3.1997 no 3_656
C8 H9A 2.6405 no .
C8 H9B 3.2722 no .
C9 H3 2.3800 no .
C9 H8A 3.2692 no .
C9 H8B 2.6387 no .
C9 H9A 3.2216 no 3_656
C10 H4 2.4525 no .
C10 H12A 2.7004 no .
C10 H12B 2.8262 no .
C11 H13A 2.7127 no .
C11 H13B 2.6224 no .
C12 H10A 2.7998 no .
C12 H10B 2.7548 no .
C12 H14A 2.7802 no .
C12 H14B 2.8264 no .
C13 H11A 2.7438 no .
C13 H11B 2.6093 no .
C13 H15A 2.7483 no .
C13 H15B 2.6208 no .
C14 H12A 2.8499 no .
C14 H12B 2.7677 no .
C14 H16A 2.7930 no .
C14 H16B 3.4168 no .
C14 H17A 2.8383 no .
C14 H17C 3.4131 no .
C15 H13A 2.6486 no .
C15 H13B 2.6991 no .
C15 H17A 2.7668 no .
C15 H17B 3.3791 no .
C15 H17C 2.7356 no .
C16 H14A 2.8589 no .
C16 H14B 2.7404 no .
C17 H14A 2.8985 no .
C17 H14B 3.3445 no .
C17 H15A 2.7439 no .
C17 H15B 3.3790 no .
H3 H4 2.2061 no .
H3 H9A 2.3076 no .
H3 H9B 2.0914 no .
H4 H10A 2.1547 no .
H4 H10B 2.3870 no .
H6 H7 2.1349 no .
H8A H9A 3.5405 no .
H8A H9A 2.3676 no 3_656
H8A H9B 2.3850 no 3_656
H8B H9A 2.4790 no .
H8B H9A 2.8758 no 3_656
H8B H9B 3.5430 no .
H8B H9B 2.3659 no 3_656
H10A H11A 2.8664 no .
H10A H11B 2.3598 no .
H10A H12A 2.5829 no .
H10A H12B 3.1993 no .
H10B H11A 2.3959 no .
H10B H11B 2.8673 no .
H10B H12A 2.9364 no .
H10B H12B 2.6689 no .
H11A H12A 2.8607 no .
H11A H12B 2.3252 no .
H11A H13A 3.0955 no .
H11A H13B 2.4920 no .
H11B H12A 2.4279 no .
H11B H12B 2.8592 no .
H11B H13A 2.4446 no .
H11B H13B 2.7528 no .
H12A H13A 2.3456 no .
H12A H13B 2.8645 no .
H12A H14A 2.6804 no .
H12A H14B 3.2007 no .
H12B H13A 2.8659 no .
H12B H13B 2.4152 no .
H12B H14A 3.0003 no .
H12B H14B 2.6415 no .
H13A H14A 2.3866 no .
H13A H14B 2.8553 no .
H13A H15A 2.5118 no .
H13A H15B 2.7947 no .
H13B H14A 2.8560 no .
H13B H14B 2.3477 no .
H13B H15A 3.0675 no .
H13B H15B 2.4299 no .
H14A H15A 2.3383 no .
H14A H15B 2.8683 no .
H14A H16A 3.1856 no .
H14A H17A 2.4094 no .
H14A H17C 3.0488 no .
H14B H15A 2.8698 no .
H14B H15B 2.4372 no .
H14B H16A 2.5820 no .
H14B H17A 2.9268 no .
H15A H16A 2.8537 no .
H15A H16B 2.3500 no .
H15A H17A 3.0711 no .
H15A H17C 2.5649 no .
H15B H16A 2.3545 no .
H15B H16B 2.3208 no .
H16A H17A 2.3540 no .
H16A H17B 2.3620 no .
H16A H17C 2.8562 no .
H16B H17A 2.8559 no .
H16B H17B 2.3378 no .
H16B H17C 2.3790 no .
O1 H3 2.4010 no 4_555
O1 H4 3.1366 no 4_555
O1 H9A 3.2160 no 4_555
O1 H9B 2.7304 no 4_555
O1 H14B 3.0339 no 6_545
O1 H15A 3.3384 no 6_555
O1 H16A 2.6957 no 6_545
O1 H17C 2.6514 no 6_555
O2 H6 2.9744 no 7_556
O2 H10A 3.2334 no 6_555
O2 H10B 3.5280 no 6_545
O2 H11A 3.3516 no 6_545
O2 H11B 3.1909 no 6_555
O2 H12A 3.3412 no 6_555
O2 H12B 3.5387 no 6_545
N1 H15B 2.9706 no 6_545
N1 H16A 3.4561 no 6_545
C1 H3 3.4471 no 4_555
C1 H4 3.4813 no 4_555
C1 H14B 2.8562 no 6_545
C1 H15A 2.9626 no 6_555
C1 H16A 3.4015 no 6_545
C1 H17C 3.2307 no 6_555
C2 H13B 3.3117 no 6_545
C2 H14B 3.3288 no 6_545
C2 H15A 3.1222 no 6_555
C2 H15B 3.2882 no 6_545
C3 H13A 3.4609 no 6_555
C3 H13B 3.0678 no 6_545
C3 H16A 3.2534 no 7_555
C3 H17A 3.1439 no 7_555
C3 H17B 3.4741 no 7_555
C4 H7 3.3754 no 4_554
C4 H11A 3.1721 no 6_545
C4 H13A 3.1900 no 6_555
C4 H13B 3.2645 no 6_545
C4 H14B 3.4494 no 7_555
C4 H17A 3.2437 no 7_555
C5 H11A 3.2969 no 6_545
C5 H11B 3.4315 no 6_555
C5 H12A 3.3815 no 6_555
C5 H12B 3.2077 no 6_545
C5 H13A 3.0605 no 6_555
C6 H6 3.3520 no 7_556
C6 H10A 3.4633 no 4_555
C6 H12A 3.1011 no 6_555
C6 H12B 3.2471 no 6_545
C6 H13A 3.1133 no 6_555
C6 H14A 3.3869 no 6_555
C7 H4 3.1753 no 4_555
C7 H10A 3.3716 no 4_555
C7 H11A 3.3135 no 7_556
C7 H13A 3.3803 no 6_555
C7 H14A 3.0477 no 6_555
C7 H14B 3.1627 no 6_545
C7 H15A 3.3616 no 6_555
C8 H15A 3.2201 no 6_555
C8 H15B 3.2688 no 8_555
C9 H15B 3.0966 no 6_545
C9 H16A 3.5722 no 7_555
C9 H17C 3.5221 no 7_545
C10 H10A 3.4295 no 6_555
C10 H10B 3.5610 no 6_545
C10 H11A 3.2489 no 6_545
C10 H11B 3.2902 no 6_555
C11 H7 3.1822 no 7_556
C11 H10A 3.2907 no 6_555
C11 H10B 3.4366 no 6_545
C12 H12B 3.5656 no 7_555
C13 H17A 3.1734 no 4_555
C14 H4 3.4567 no 7_555
C15 H8A 3.5405 no 6_545
C15 H8B 3.3601 no 8_454
C15 H17B 3.4607 no 4_555
C16 H3 3.2803 no 7_555
C16 H8A 3.5522 no 6_545
C16 H8B 3.4674 no 8_454
C16 H9A 3.5182 no 7_555
C16 H9A 3.5249 no 8_454
C16 H16B 3.0932 no 2_554
C16 H17B 3.5486 no 2_554
C17 H3 3.3389 no 7_555
C17 H8A 3.5165 no 6_545
C17 H9B 3.3283 no 7_545
C17 H13A 3.2390 no 4_554
C17 H13B 3.4082 no 4_554
C17 H15B 3.5009 no 4_554
C17 H16B 3.1736 no 2_554
H3 O1 2.4010 no 4_554
H3 C1 3.4471 no 4_554
H3 C16 3.2803 no 7_555
H3 C17 3.3389 no 7_555
H3 H7 3.5397 no 4_554
H3 H13B 3.3612 no 6_545
H3 H14B 3.4178 no 7_555
H3 H16A 2.4801 no 7_555
H3 H17A 3.0137 no 7_555
H3 H17B 3.2244 no 7_555
H4 O1 3.1366 no 4_554
H4 C1 3.4813 no 4_554
H4 C7 3.1753 no 4_554
H4 C14 3.4567 no 7_555
H4 H7 2.7313 no 4_554
H4 H11A 3.0239 no 6_545
H4 H14A 3.3753 no 7_555
H4 H14B 2.6668 no 7_555
H4 H16A 3.5632 no 7_555
H4 H17A 3.2296 no 7_555
H6 O2 2.9744 no 7_556
H6 C6 3.3520 no 7_556
H6 H6 2.4956 no 7_556
H6 H10A 3.0562 no 4_555
H6 H11A 3.2816 no 7_556
H6 H12A 3.1028 no 4_555
H6 H12A 2.8332 no 6_555
H6 H12B 3.4829 no 6_545
H6 H13A 3.5380 no 6_555
H6 H14A 3.4929 no 6_555
H7 C4 3.3754 no 4_555
H7 C11 3.1822 no 7_556
H7 H3 3.5397 no 4_555
H7 H4 2.7313 no 4_555
H7 H10A 2.9212 no 4_555
H7 H11A 2.4155 no 7_556
H7 H11B 3.0692 no 7_556
H7 H13B 3.4410 no 7_556
H7 H14A 2.8858 no 6_555
H7 H14B 3.5143 no 6_545
H7 H17A 3.5945 no 6_555
H7 H17C 3.3456 no 6_555
H8A C15 3.5405 no 6_555
H8A C16 3.5522 no 6_555
H8A C17 3.5165 no 6_555
H8A H9A 3.5871 no 4_555
H8A H9B 3.3547 no 4_555
H8A H15A 2.7422 no 6_555
H8A H16B 3.1929 no 6_555
H8A H17C 2.7412 no 6_555
H8B C15 3.3601 no 8_555
H8B C16 3.4674 no 8_555
H8B H15A 2.9664 no 6_555
H8B H15B 2.5864 no 8_555
H8B H16A 3.5501 no 8_555
H8B H16B 3.5106 no 6_555
H8B H16B 2.9400 no 8_555
H8B H17B 3.4402 no 5_556
H8B H17B 3.0860 no 7_555
H9A O1 3.2160 no 4_554
H9A C16 3.5182 no 7_555
H9A C16 3.5249 no 8_555
H9A H8A 3.5871 no 4_554
H9A H9A 3.0945 no 2_655
H9A H16A 2.7716 no 7_555
H9A H16A 3.0443 no 8_555
H9A H16B 3.5830 no 7_555
H9A H16B 3.0995 no 8_555
H9A H17B 3.3467 no 7_555
H9B O1 2.7304 no 4_554
H9B C17 3.3283 no 7_545
H9B H8A 3.3547 no 4_554
H9B H13B 3.2459 no 6_545
H9B H15B 2.7302 no 6_545
H9B H16A 3.5917 no 7_555
H9B H17B 3.2300 no 7_545
H9B H17C 2.6002 no 7_545
H10A O2 3.2334 no 6_545
H10A C6 3.4633 no 4_554
H10A C7 3.3716 no 4_554
H10A C10 3.4295 no 6_545
H10A C11 3.2907 no 6_545
H10A H6 3.0562 no 4_554
H10A H7 2.9212 no 4_554
H10A H10B 3.2090 no 6_545
H10A H11A 2.4528 no 6_545
H10A H12B 3.5507 no 7_555
H10B O2 3.5280 no 6_555
H10B C10 3.5610 no 6_555
H10B C11 3.4366 no 6_555
H10B H10A 3.2090 no 6_555
H10B H11B 2.6025 no 6_555
H10B H12A 3.3611 no 7_555
H10B H12B 3.0893 no 7_555
H10B H14A 3.2568 no 7_555
H10B H14B 3.2790 no 7_555
H11A O2 3.3516 no 6_555
H11A C4 3.1721 no 6_555
H11A C5 3.2969 no 6_555
H11A C7 3.3135 no 7_556
H11A C10 3.2489 no 6_555
H11A H4 3.0239 no 6_555
H11A H6 3.2816 no 7_556
H11A H7 2.4155 no 7_556
H11A H10A 2.4528 no 6_555
H11B O2 3.1909 no 6_545
H11B C5 3.4315 no 6_545
H11B C10 3.2902 no 6_545
H11B H7 3.0692 no 7_556
H11B H10B 2.6025 no 6_545
H11B H14A 3.1534 no 4_555
H11B H17A 3.3090 no 4_555
H12A O2 3.3412 no 6_545
H12A C5 3.3815 no 6_545
H12A C6 3.1011 no 6_545
H12A H6 3.1028 no 4_554
H12A H6 2.8332 no 6_545
H12A H10B 3.3611 no 7_555
H12A H12B 3.1870 no 7_555
H12B O2 3.5387 no 6_555
H12B C5 3.2077 no 6_555
H12B C6 3.2471 no 6_555
H12B C12 3.5656 no 7_555
H12B H6 3.4829 no 6_555
H12B H10A 3.5507 no 7_555
H12B H10B 3.0893 no 7_555
H12B H12A 3.1870 no 7_555
H12B H12B 3.0780 no 7_555
H13A C3 3.4609 no 6_545
H13A C4 3.1900 no 6_545
H13A C5 3.0605 no 6_545
H13A C6 3.1133 no 6_545
H13A C7 3.3803 no 6_545
H13A C17 3.2390 no 4_555
H13A H6 3.5380 no 6_545
H13A H17A 2.5000 no 4_555
H13A H17B 3.2667 no 4_555
H13A H17C 3.5249 no 4_555
H13B C2 3.3117 no 6_555
H13B C3 3.0678 no 6_555
H13B C4 3.2645 no 6_555
H13B C17 3.4082 no 4_555
H13B H3 3.3612 no 6_555
H13B H7 3.4410 no 7_556
H13B H9B 3.2459 no 6_555
H13B H17A 2.9342 no 4_555
H13B H17B 3.5217 no 4_555
H13B H17C 3.2336 no 4_555
H14A C6 3.3869 no 6_545
H14A C7 3.0477 no 6_545
H14A H4 3.3753 no 7_555
H14A H6 3.4929 no 6_545
H14A H7 2.8858 no 6_545
H14A H10B 3.2568 no 7_555
H14A H11B 3.1534 no 4_554
H14B O1 3.0339 no 6_555
H14B C1 2.8562 no 6_555
H14B C2 3.3288 no 6_555
H14B C4 3.4494 no 7_555
H14B C7 3.1627 no 6_555
H14B H3 3.4178 no 7_555
H14B H4 2.6668 no 7_555
H14B H7 3.5143 no 6_555
H14B H10B 3.2790 no 7_555
H15A O1 3.3384 no 6_545
H15A C1 2.9626 no 6_545
H15A C2 3.1222 no 6_545
H15A C7 3.3616 no 6_545
H15A C8 3.2201 no 6_545
H15A H8A 2.7422 no 6_545
H15A H8B 2.9664 no 6_545
H15A H17A 3.5356 no 4_555
H15A H17B 3.0392 no 4_555
H15B N1 2.9706 no 6_555
H15B C2 3.2882 no 6_555
H15B C8 3.2688 no 8_454
H15B C9 3.0966 no 6_555
H15B C17 3.5009 no 4_555
H15B H8B 2.5864 no 8_454
H15B H9B 2.7302 no 6_555
H15B H17A 3.5316 no 4_555
H15B H17B 2.9500 no 4_555
H15B H17C 3.4789 no 4_555
H16A O1 2.6957 no 6_555
H16A N1 3.4561 no 6_555
H16A C1 3.4015 no 6_555
H16A C3 3.2534 no 7_555
H16A C9 3.5722 no 7_555
H16A H3 2.4801 no 7_555
H16A H4 3.5632 no 7_555
H16A H8B 3.5501 no 8_454
H16A H9A 2.7716 no 7_555
H16A H9A 3.0443 no 8_454
H16A H9B 3.5917 no 7_555
H16A H16B 3.2404 no 2_554
H16B C16 3.0932 no 2_554
H16B C17 3.1736 no 2_554
H16B H8A 3.1929 no 6_545
H16B H8B 3.5106 no 6_545
H16B H8B 2.9400 no 8_454
H16B H9A 3.5830 no 7_555
H16B H9A 3.0995 no 8_454
H16B H16A 3.2404 no 2_554
H16B H16B 2.4628 no 2_554
H16B H17B 2.5596 no 2_554
H16B H17C 3.4823 no 2_554
H17A C3 3.1439 no 7_555
H17A C4 3.2437 no 7_555
H17A C13 3.1734 no 4_554
H17A H3 3.0137 no 7_555
H17A H4 3.2296 no 7_555
H17A H7 3.5945 no 6_545
H17A H11B 3.3090 no 4_554
H17A H13A 2.5000 no 4_554
H17A H13B 2.9342 no 4_554
H17A H15A 3.5356 no 4_554
H17A H15B 3.5316 no 4_554
H17B C3 3.4741 no 7_555
H17B C15 3.4607 no 4_554
H17B C16 3.5486 no 2_554
H17B H3 3.2244 no 7_555
H17B H8B 3.4402 no 5_444
H17B H8B 3.0860 no 7_555
H17B H9A 3.3467 no 7_555
H17B H9B 3.2300 no 7_545
H17B H13A 3.2667 no 4_554
H17B H13B 3.5217 no 4_554
H17B H15A 3.0392 no 4_554
H17B H15B 2.9500 no 4_554
H17B H16B 2.5596 no 2_554
H17C O1 2.6514 no 6_545
H17C C1 3.2307 no 6_545
H17C C9 3.5221 no 7_545
H17C H7 3.3456 no 6_545
H17C H8A 2.7412 no 6_545
H17C H9B 2.6002 no 7_545
H17C H13A 3.5249 no 4_554
H17C H13B 3.2336 no 4_554
H17C H15B 3.4789 no 4_554
H17C H16B 3.4823 no 2_554

loop_
_geom_torsion_atom_site_label_1
_geom_torsion_atom_site_label_2
_geom_torsion_atom_site_label_3
_geom_torsion_atom_site_label_4
_geom_torsion
_geom_torsion_publ_flag
_geom_torsion_site_symmetry_3
_geom_torsion_site_symmetry_4
C5 O2 C10 C11 171.33(17) no . .
C10 O2 C5 C4 0.4(3) no . .
C10 O2 C5 C6 179.50(17) no . .
C2 N1 C8 C9 158.60(17) no . 3_656
C8 N1 C2 C1 -57.4(3) no . .
C8 N1 C2 C3 127.62(19) no . .
C2 N1 C9 C8 -159.30(17) no . 3_656
C9 N1 C2 C1 162.33(17) no . .
C9 N1 C2 C3 -12.6(3) no . .
C8 N1 C9 C8 57.5(2) no . 3_656
C9 N1 C8 C9 -57.9(3) no . 3_656
O1 C1 C2 N1 -1.2(3) no . .
O1 C1 C2 C3 173.45(18) no . .
O1 C1 C7 C6 -169.4(2) no . .
C2 C1 C7 C6 9.9(4) no . .
C7 C1 C2 N1 179.52(17) no . .
C7 C1 C2 C3 -5.8(3) no . .
N1 C2 C3 C4 172.86(19) no . .
C1 C2 C3 C4 -1.5(4) no . .
C2 C3 C4 C5 3.0(5) no . .
C3 C4 C5 O2 -178.7(2) no . .
C3 C4 C5 C6 2.3(4) no . .
O2 C5 C6 C7 177.57(19) no . .
C4 C5 C6 C7 -3.3(4) no . .
C5 C6 C7 C1 -4.2(5) no . .
N1 C8 C9 N1 57.6(3) no 3_656 3_656
O2 C10 C11 C12 176.79(17) no . .
C10 C11 C12 C13 170.96(18) no . .
C11 C12 C13 C14 173.91(18) no . .
C12 C13 C14 C15 176.61(17) no . .
C13 C14 C15 C16 171.30(18) no . .
C14 C15 C16 C17 61.1(3) no . .
